data_4121030
loop_
_publ_author_name
'Xin-Hua Zhao'
'Xing-Cai Huang'
'Shao-Liang Zhang'
'Dong Shao'
'Hai-Yan Wei'
'Xin-Yi Wang'

_publ_contact_author
;
        Xinyi Wang
        School of Chemistry and Chemical Engineering
        State Key Labatory of Coordination Chemistry
        Nanjing National Lab of Microstructure 
        Nanjing University
;
_publ_contact_author_email wangxy66@nju.edu.cn
_publ_contact_author_fax 86-25-83314502
_publ_contact_author_phone 86-25-83621651
_publ_section_title
;
 Cation-Dependent Magnetic Ordering and Room-Temperature Bistability in
 Azido-Bridged Perovskite-Type Compounds
;
_journal_name_full 'Journal of the American Chemical Society'
_journal_page_first 16006
_journal_page_last 16009
_journal_paper_doi 10.1021/ja407654n
_journal_volume 135
_journal_year 2013
_chemical_formula_sum 'C H6 Mn N10'
_chemical_formula_weight 213.10
_chemical_name_common MnN3MA260
_chemical_name_systematic
; 
 ? 
;
_space_group_IT_number 14
_symmetry_cell_setting monoclinic
_symmetry_space_group_name_Hall '-P 2ybc'
_symmetry_space_group_name_H-M 'P 1 21/c 1'
_atom_sites_solution_hydrogens geom
_atom_sites_solution_primary direct
_atom_sites_solution_secondary difmap
_audit_creation_method SHELXL-97
_cell_angle_alpha 90.00
_cell_angle_beta 102.178(5)
_cell_angle_gamma 90.00
_cell_formula_units_Z 4
_cell_length_a 6.2207(18)
_cell_length_b 7.253(2)
_cell_length_c 18.333(5)
_cell_measurement_reflns_used 1324
_cell_measurement_temperature 260(2)
_cell_measurement_theta_max 30.2605
_cell_measurement_theta_min 3.3485
_cell_volume 808.5(4)
_computing_cell_refinement 'Bruker SAINT'
_computing_data_collection 'Bruker ApexII'
_computing_data_reduction 'Bruker SAINT'
_computing_molecular_graphics Diamond
_computing_publication_material 'SHELXL-97 (Sheldrick, 2008)'
_computing_structure_refinement 'SHELXL-97 (Sheldrick, 2008)'
_computing_structure_solution 'SHELXS-97 (Sheldrick, 2008)'
_diffrn_ambient_temperature 260(2)
_diffrn_measured_fraction_theta_full 0.948
_diffrn_measured_fraction_theta_max 0.903
_diffrn_measurement_device_type 'Bruker ApexII'
_diffrn_measurement_method 'phi and omega scans'
_diffrn_radiation_monochromator graphite
_diffrn_radiation_source 'fine-focus sealed tube'
_diffrn_radiation_type MoK\a
_diffrn_radiation_wavelength 0.71073
_diffrn_reflns_av_R_equivalents 0.0000
_diffrn_reflns_av_sigmaI/netI 0.0417
_diffrn_reflns_limit_h_max 8
_diffrn_reflns_limit_h_min -8
_diffrn_reflns_limit_k_max 10
_diffrn_reflns_limit_k_min 0
_diffrn_reflns_limit_l_max 26
_diffrn_reflns_limit_l_min 0
_diffrn_reflns_number 2235
_diffrn_reflns_theta_full 27.50
_diffrn_reflns_theta_max 30.52
_diffrn_reflns_theta_min 3.03
_exptl_absorpt_coefficient_mu 1.599
_exptl_absorpt_correction_T_max 0.7460
_exptl_absorpt_correction_T_min 0.4045
_exptl_absorpt_correction_type multi-scan
_exptl_absorpt_process_details 'TWINABS: Bruker'
_exptl_crystal_colour 'light green'
_exptl_crystal_density_diffrn 1.751
_exptl_crystal_description block
_exptl_crystal_F_000 428
_exptl_crystal_size_max 0.43
_exptl_crystal_size_mid 0.41
_exptl_crystal_size_min 0.26
_refine_diff_density_max 1.126
_refine_diff_density_min -1.048
_refine_diff_density_rms 0.279
_refine_ls_extinction_method none
_refine_ls_goodness_of_fit_ref 1.160
_refine_ls_hydrogen_treatment constr
_refine_ls_matrix_type full
_refine_ls_number_parameters 115
_refine_ls_number_reflns 2243
_refine_ls_number_restraints 0
_refine_ls_restrained_S_all 1.160
_refine_ls_R_factor_all 0.0861
_refine_ls_R_factor_gt 0.0500
_refine_ls_shift/su_max 0.001
_refine_ls_shift/su_mean 0.000
_refine_ls_structure_factor_coef Fsqd
_refine_ls_weighting_details 'calc w=1/[\s^2^(Fo^2^)+(0.1289P)^2^+0.3386P] where P=(Fo^2^+2Fc^2^)/3'
_refine_ls_weighting_scheme calc
_refine_ls_wR_factor_gt 0.1550
_refine_ls_wR_factor_ref 0.2260
_reflns_number_gt 1479
_reflns_number_total 2243
_reflns_threshold_expression >2sigma(I)
_cod_data_source_file ja407654n_si_002_04.cif
_cod_data_source_block Mn-N3-MA-260K
_cod_depositor_comments
;
The following automatic conversions were performed:

'_exptl_absorpt_correction_type' value 'multi-Scan' changed to
'multi-scan' according to the built-in table from CIF Core dictionary
named 'cif_core.dic' version 2.4.1 from 2010-06-29.

Automatic conversion script
Id: cif_fix_values 2281 2013-09-26 08:29:07Z andrius 
;
_cod_original_cell_volume 808.6(4)
_cod_database_code 4121030

loop_
_symmetry_equiv_pos_as_xyz
'x, y, z'
'-x, y+1/2, -z+1/2'
'-x, -y, -z'
'x, -y-1/2, z-1/2'

loop_
_atom_site_label
_atom_site_type_symbol
_atom_site_fract_x
_atom_site_fract_y
_atom_site_fract_z
_atom_site_U_iso_or_equiv
_atom_site_adp_type
_atom_site_occupancy
_atom_site_symmetry_multiplicity
_atom_site_calc_flag
_atom_site_refinement_flags
Mn1 Mn 0.63130(9) 0.74947(7) 0.88300(3) 0.0197(3) Uani 1 1 d .
N1 N 0.2682(7) 0.7889(7) 0.8554(3) 0.0432(11) Uani 1 1 d .
N2 N 0.1278(5) 0.7517(4) 0.8854(2) 0.0270(8) Uani 1 1 d .
N3 N -0.0124(7) 0.7078(7) 0.9156(3) 0.0447(11) Uani 1 1 d .
N4 N 0.5960(8) 0.5068(7) 0.9520(3) 0.0550(13) Uani 1 1 d .
N5 N 0.5000 0.5000 1.0000 0.0373(12) Uani 1 2 d S
N6 N 0.6577(7) 1.0019(7) 0.8189(3) 0.0546(13) Uani 1 1 d .
N7 N 0.5223(6) 1.0377(6) 0.7663(2) 0.0367(9) Uani 1 1 d .
N8 N 0.3862(8) 1.0733(9) 0.7150(3) 0.0646(17) Uani 1 1 d .
N9 N 0.6532(7) 0.9251(7) 0.9850(2) 0.0490(12) Uani 1 1 d .
N10 N 0.5000 1.0000 1.0000 0.0385(13) Uani 1 2 d S
C1 C 0.0897(11) 0.2810(8) 0.8439(4) 0.0528(16) Uani 1 1 d .
H1A H 0.0032 0.3537 0.8047 0.079 Uiso 1 1 calc R
H1B H 0.1150 0.1614 0.8249 0.079 Uiso 1 1 calc R
H1C H 0.2281 0.3410 0.8624 0.079 Uiso 1 1 calc R
N11 N -0.0267(8) 0.2610(5) 0.9040(3) 0.0402(10) Uani 1 1 d .
H11A H 0.0641 0.2157 0.9441 0.060 Uiso 1 1 calc R
H11B H -0.1396 0.1844 0.8899 0.060 Uiso 1 1 calc R
H11C H -0.0762 0.3706 0.9149 0.060 Uiso 1 1 calc R

loop_
_atom_site_aniso_label
_atom_site_aniso_U_11
_atom_site_aniso_U_22
_atom_site_aniso_U_33
_atom_site_aniso_U_23
_atom_site_aniso_U_13
_atom_site_aniso_U_12
Mn1 0.0160(4) 0.0233(4) 0.0201(4) 0.00009(19) 0.0043(2) -0.00107(19)
N1 0.024(2) 0.054(3) 0.051(3) 0.010(2) 0.0074(19) -0.0027(17)
N2 0.0158(18) 0.031(2) 0.032(2) -0.0022(13) -0.0010(15) 0.0035(12)
N3 0.0178(19) 0.075(3) 0.041(2) 0.005(2) 0.0064(17) 0.0008(19)
N4 0.060(3) 0.047(3) 0.063(3) 0.023(2) 0.027(2) 0.003(2)
N5 0.035(3) 0.028(3) 0.046(3) 0.016(2) 0.001(2) -0.009(2)
N6 0.047(3) 0.054(3) 0.052(3) 0.024(2) -0.013(2) -0.025(2)
N7 0.038(2) 0.034(2) 0.038(2) 0.0150(16) 0.0081(17) -0.0060(17)
N8 0.045(3) 0.098(5) 0.045(3) 0.037(3) -0.004(2) -0.012(3)
N9 0.043(2) 0.064(3) 0.035(2) -0.021(2) -0.0023(18) 0.024(2)
N10 0.045(3) 0.046(4) 0.020(2) -0.011(2) -0.003(2) 0.008(3)
C1 0.048(3) 0.056(4) 0.056(4) -0.004(2) 0.014(3) -0.003(2)
N11 0.038(2) 0.038(3) 0.039(2) -0.0047(15) -0.0025(18) 0.0021(16)

loop_
_atom_type_symbol
_atom_type_description
_atom_type_scat_dispersion_real
_atom_type_scat_dispersion_imag
_atom_type_scat_source
C C 0.0033 0.0016 'International Tables Vol C Tables 4.2.6.8 and 6.1.1.4'
H H 0.0000 0.0000 'International Tables Vol C Tables 4.2.6.8 and 6.1.1.4'
Mn Mn 0.3368 0.7283 'International Tables Vol C Tables 4.2.6.8 and 6.1.1.4'
N N 0.0061 0.0033 'International Tables Vol C Tables 4.2.6.8 and 6.1.1.4'

loop_
_geom_angle_atom_site_label_1
_geom_angle_atom_site_label_2
_geom_angle_atom_site_label_3
_geom_angle
_geom_angle_site_symmetry_1
_geom_angle_site_symmetry_3
N8 Mn1 N3 90.88(19) 2_646 1_655
N8 Mn1 N6 92.5(2) 2_646 .
N3 Mn1 N6 94.31(17) 1_655 .
N8 Mn1 N4 90.6(2) 2_646 .
N3 Mn1 N4 87.19(18) 1_655 .
N6 Mn1 N4 176.49(17) . .
N8 Mn1 N1 90.94(19) 2_646 .
N3 Mn1 N1 177.29(15) 1_655 .
N6 Mn1 N1 87.61(17) . .
N4 Mn1 N1 90.78(17) . .
N8 Mn1 N9 178.73(18) 2_646 .
N3 Mn1 N9 88.34(17) 1_655 .
N6 Mn1 N9 88.53(19) . .
N4 Mn1 N9 88.34(18) . .
N1 Mn1 N9 89.80(17) . .
N2 N1 Mn1 133.9(4) . .
N1 N2 N3 177.7(4) . .
N2 N3 Mn1 130.2(4) . 1_455
N5 N4 Mn1 126.6(3) . .
N4 N5 N4 180.0(3) 3_667 .
N7 N6 Mn1 120.3(3) . .
N8 N7 N6 178.9(5) . .
N7 N8 Mn1 134.4(4) . 2_656
N10 N9 Mn1 123.1(3) . .
N9 N10 N9 180.0(4) . 3_677
N11 C1 H1A 109.5 . .
N11 C1 H1B 109.5 . .
H1A C1 H1B 109.5 . .
N11 C1 H1C 109.5 . .
H1A C1 H1C 109.5 . .
H1B C1 H1C 109.5 . .
C1 N11 H11A 109.5 . .
C1 N11 H11B 109.5 . .
H11A N11 H11B 109.5 . .
C1 N11 H11C 109.5 . .
H11A N11 H11C 109.5 . .
H11B N11 H11C 109.5 . .

loop_
_geom_bond_atom_site_label_1
_geom_bond_atom_site_label_2
_geom_bond_distance
_geom_bond_site_symmetry_2
Mn1 N8 2.188(5) 2_646
Mn1 N3 2.191(4) 1_655
Mn1 N6 2.200(4) .
Mn1 N4 2.205(4) .
Mn1 N1 2.227(4) .
Mn1 N9 2.243(4) .
N1 N2 1.158(5) .
N2 N3 1.171(6) .
N3 Mn1 2.191(4) 1_455
N4 N5 1.164(4) .
N5 N4 1.164(4) 3_667
N6 N7 1.169(5) .
N7 N8 1.154(6) .
N8 Mn1 2.188(5) 2_656
N9 N10 1.179(4) .
N10 N9 1.179(4) 3_677
C1 N11 1.446(8) .
C1 H1A 0.9600 .
C1 H1B 0.9600 .
C1 H1C 0.9600 .
N11 H11A 0.8900 .
N11 H11B 0.8900 .
N11 H11C 0.8900 .
